data_1577132
loop_
_publ_author_name
'Olguin, Catherine'
'Tabacaru, Christian'
'Besse, Lennart'
'Simon, Martin'
'Golz, Christopher'
'Humanes, Marcos'
'Fernandez-Rodriguez, Manuel A.'
'Garc\'ia-Garc\'ia, Patricia'
'M\"ucke, Maike'
'Mata, Ricardo A.'
'Alcarazo, Manuel'

_publ_section_title
;
 Enantioselective Synthesis of Configurationally Stable [5]helicenes
 Containing 1,2-Azaborine Units
;
_journal_name_full 'Chemical Science'
_journal_paper_doi 10.1039/D6SC02344D
_journal_year 2026
_chemical_formula_moiety 'C26 H23 B Br N'
_chemical_formula_sum 'C26 H23 B Br N'
_chemical_formula_weight 440.17
_space_group_crystal_system monoclinic
_space_group_IT_number 14
_space_group_name_Hall '-P 2ybc'
_space_group_name_H-M_alt 'P 1 21/c 1'
_atom_sites_solution_hydrogens geom
_atom_sites_solution_primary dual
_audit_creation_date 2024-02-01
_audit_creation_method
;FinalCif V132 by Daniel Kratzert, Freiburg 2024, 
https://dkratzert.de/finalcif.html
;
_audit_update_record
;
2025-11-28 deposited with the CCDC.	2026-04-23 downloaded from the CCDC.
;
_cell_angle_alpha 90
_cell_angle_beta 92.065(5)
_cell_angle_gamma 90
_cell_formula_units_Z 8
_cell_length_a 16.0992(19)
_cell_length_b 15.892(3)
_cell_length_c 16.165(3)
_cell_measurement_reflns_used 9962
_cell_measurement_temperature 100.00
_cell_measurement_theta_max 29.398
_cell_measurement_theta_min 2.171
_cell_volume 4133.1(12)
_computing_cell_refinement 'SAINT V8.40B (?, 2016)'
_computing_data_collection 'Bruker BIS 8.5.1.2 Release/2023-09-07 and APEX5 2023.9-2'
_computing_data_reduction 'SAINT V8.40B (?, 2016)'
_computing_molecular_graphics 'Olex2 1.5 (Dolomanov et al., 2009)'
_computing_publication_material 'Olex2 1.5 (Dolomanov et al., 2009)'
_computing_structure_refinement 'XL  (Sheldrick, 2008)'
_computing_structure_solution 'XT  (Sheldrick, 2015)'
_diffrn_ambient_environment N~2~
_diffrn_ambient_temperature 100.00
_diffrn_detector CPAD
_diffrn_detector_area_resol_mean 7.41
_diffrn_detector_type 'Bruker PHOTON III'
_diffrn_measured_fraction_theta_full 0.999
_diffrn_measured_fraction_theta_max 0.997
_diffrn_measurement_device 'four-circle diffractometer'
_diffrn_measurement_device_type 'Bruker D8 VENTURE dual wavelength Mo/Ag'
_diffrn_measurement_method '\w and \f scans'
_diffrn_measurement_specimen_support 'MiTeGen micromount'
_diffrn_radiation_monochromator 'mirror optics'
_diffrn_radiation_probe x-ray
_diffrn_radiation_type MoK\a
_diffrn_radiation_wavelength 0.71073
_diffrn_reflns_av_R_equivalents 0.0553
_diffrn_reflns_av_unetI/netI 0.0381
_diffrn_reflns_Laue_measured_fraction_full 0.999
_diffrn_reflns_Laue_measured_fraction_max 0.997
_diffrn_reflns_limit_h_max 19
_diffrn_reflns_limit_h_min -23
_diffrn_reflns_limit_k_max 22
_diffrn_reflns_limit_k_min -22
_diffrn_reflns_limit_l_max 23
_diffrn_reflns_limit_l_min -23
_diffrn_reflns_number 91001
_diffrn_reflns_point_group_measured_fraction_full 0.999
_diffrn_reflns_point_group_measured_fraction_max 0.997
_diffrn_reflns_theta_full 25.242
_diffrn_reflns_theta_max 30.548
_diffrn_reflns_theta_min 2.172
_diffrn_source 'microfocus sealed X-ray tube'
_diffrn_source_current 1.4
_diffrn_source_power 0.07
_diffrn_source_type 'Incoatec I\ms'
_diffrn_source_voltage 50.0
_diffrn_standards_number 0
_exptl_absorpt_coefficient_mu 2.001
_exptl_absorpt_correction_T_max 0.9243
_exptl_absorpt_correction_T_min 0.8030
_exptl_absorpt_correction_type numerical
_exptl_absorpt_process_details
;
SADABS-2016/2 (Bruker,2016/2) was used for absorption correction.
wR2(int) was 0.0848 before and 0.0462 after correction.
The Ratio of minimum to maximum transmission is 0.8688.
The \l/2 correction factor is Not present.
;
_exptl_crystal_colour colourless
_exptl_crystal_colour_primary colourless
_exptl_crystal_density_diffrn 1.415
_exptl_crystal_description needle
_exptl_crystal_F_000 1808
_exptl_crystal_recrystallization_method 'from a solution in dichloromethane.'
_exptl_crystal_size_max 0.162
_exptl_crystal_size_mid 0.093
_exptl_crystal_size_min 0.059
_refine_diff_density_max 1.044
_refine_diff_density_min -0.879
_refine_diff_density_rms 0.099
_refine_ls_extinction_method none
_refine_ls_goodness_of_fit_ref 1.113
_refine_ls_hydrogen_treatment constr
_refine_ls_matrix_type full
_refine_ls_number_parameters 531
_refine_ls_number_reflns 12614
_refine_ls_number_restraints 0
_refine_ls_restrained_S_all 1.113
_refine_ls_R_factor_all 0.0601
_refine_ls_R_factor_gt 0.0439
_refine_ls_shift/su_max 0.002
_refine_ls_shift/su_mean 0.000
_refine_ls_structure_factor_coef Fsqd
_refine_ls_weighting_details 'w=1/[\s^2^(Fo^2^)+(0.0313P)^2^+6.5853P] where P=(Fo^2^+2Fc^2^)/3'
_refine_ls_weighting_scheme calc
_refine_ls_wR_factor_gt 0.0935
_refine_ls_wR_factor_ref 0.1007
_reflns_Friedel_coverage 0.000
_reflns_number_gt 10048
_reflns_number_total 12614
_reflns_threshold_expression 'I > 2\s(I)'
_cod_data_source_file d6sc02344d2.cif
_cod_data_source_block mo_2221_cg_0m
_cod_original_cell_volume 4133.3(12)
_cod_database_code 1577132
_olex2_refinement_description
;
1. Fixed Uiso
 At 1.2 times of:
  All C(H) groups
 At 1.5 times of:
  All C(H,H,H) groups
2.a Aromatic/amide H refined with riding coordinates:
 C2(H2), C3(H3), C6(H6), C9(H9), C10(H10), C12(H12), C13(H13), C14(H14),
 C15(H15), C19(H19), C21(H21), C2'(H2'), C3'(H3'), C6'(H6'), C9'(H9'),
 C10'(H10'), C12'(H12'), C13'(H13'), C14'(H14'), C15'(H15'), C19'(H19'),
 C21'(H21')
2.b Idealised Me refined as rotating group:
 C23(H23A,H23B,H23C), C24(H24A,H24B,H24C), C25(H25A,H25B,H25C), C26(H26A,H26B,
 H26C), C23'(H23D,H23E,H23F), C24'(H24D,H24E,H24F), C25'(H25D,H25E,H25F),
 C26'(H26D,H26E,H26F)
;
_olex2_submission_special_instructions 'No special instructions were received'
_shelx_shelxl_version_number 2018/3
_shelx_space_group_comment
;
The symmetry employed for this shelxl refinement is uniquely defined
by the following loop, which should always be used as a source of
symmetry information in preference to the above space-group names.
They are only intended as comments.
;
_shelx_estimated_absorpt_t_min 0.738
_shelx_estimated_absorpt_t_max 0.891
_diffrn_measurement_ambient_temperature_device_make 'Oxford Cryostream 800'

loop_
_space_group_symop_operation_xyz
'x, y, z'
'-x, y+1/2, -z+1/2'
'-x, -y, -z'
'x, -y-1/2, z-1/2'

loop_
_atom_site_label
_atom_site_type_symbol
_atom_site_fract_x
_atom_site_fract_y
_atom_site_fract_z
_atom_site_U_iso_or_equiv
_atom_site_adp_type
_atom_site_occupancy
_atom_site_site_symmetry_order
_atom_site_calc_flag
_atom_site_refinement_flags_posn
_atom_site_refinement_flags_adp
_atom_site_refinement_flags_occupancy
_atom_site_disorder_assembly
_atom_site_disorder_group
Br1 Br 0.71972(2) 0.66792(2) 0.38983(2) 0.01447(5) Uani 1 1 d . . . . .
N1 N 0.34988(12) 0.62852(13) 0.45408(12) 0.0159(4) Uani 1 1 d . . . . .
C1 C 0.60465(14) 0.64604(15) 0.41813(15) 0.0162(4) Uani 1 1 d . . . . .
C2 C 0.57195(15) 0.68690(16) 0.48534(15) 0.0186(5) Uani 1 1 d . . . . .
H2 H 0.606435 0.719975 0.521486 0.022 Uiso 1 1 calc R U . . .
C3 C 0.48786(15) 0.67843(15) 0.49862(14) 0.0175(4) Uani 1 1 d . . . . .
H3 H 0.464238 0.708161 0.543010 0.021 Uiso 1 1 calc R U . . .
C4 C 0.43661(14) 0.62677(14) 0.44781(14) 0.0149(4) Uani 1 1 d . . . . .
C5 C 0.47345(14) 0.57579(14) 0.38684(14) 0.0136(4) Uani 1 1 d . . . . .
C6 C 0.55744(14) 0.59154(15) 0.36996(14) 0.0159(4) Uani 1 1 d . . . . .
H6 H 0.581760 0.564043 0.324600 0.019 Uiso 1 1 calc R U . . .
C7 C 0.42309(14) 0.51573(14) 0.33752(14) 0.0145(4) Uani 1 1 d . . . . .
C8 C 0.33717(15) 0.52749(15) 0.33392(14) 0.0160(4) Uani 1 1 d . . . . .
C9 C 0.28731(15) 0.48045(16) 0.27592(14) 0.0179(4) Uani 1 1 d . . . . .
H9 H 0.228804 0.488522 0.273396 0.021 Uiso 1 1 calc R U . . .
C10 C 0.32207(16) 0.42418(16) 0.22409(15) 0.0200(5) Uani 1 1 d . . . . .
H10 H 0.288347 0.397136 0.182635 0.024 Uiso 1 1 calc R U . . .
C11 C 0.40824(15) 0.40542(15) 0.23129(14) 0.0176(5) Uani 1 1 d . . . . .
C12 C 0.44314(17) 0.34250(16) 0.18083(16) 0.0217(5) Uani 1 1 d . . . . .
H12 H 0.409700 0.317024 0.138174 0.026 Uiso 1 1 calc R U . . .
C13 C 0.52383(17) 0.31803(16) 0.19254(17) 0.0242(5) Uani 1 1 d . . . . .
H13 H 0.546668 0.276663 0.157535 0.029 Uiso 1 1 calc R U . . .
C14 C 0.57303(16) 0.35420(16) 0.25655(16) 0.0214(5) Uani 1 1 d . . . . .
H14 H 0.628410 0.335155 0.266622 0.026 Uiso 1 1 calc R U . . .
C15 C 0.54152(15) 0.41712(15) 0.30482(15) 0.0184(5) Uani 1 1 d . . . . .
H15 H 0.575568 0.440478 0.348208 0.022 Uiso 1 1 calc R U . . .
C16 C 0.45957(14) 0.44790(15) 0.29137(14) 0.0153(4) Uani 1 1 d . . . . .
C17 C 0.19995(14) 0.60775(15) 0.38882(14) 0.0165(4) Uani 1 1 d . . . . .
C18 C 0.17163(15) 0.68206(15) 0.34967(15) 0.0184(5) Uani 1 1 d . . . . .
C19 C 0.08692(15) 0.69744(16) 0.33907(16) 0.0202(5) Uani 1 1 d . . . . .
H19 H 0.068706 0.747660 0.312193 0.024 Uiso 1 1 calc R U . . .
C20 C 0.02849(15) 0.64106(17) 0.36689(16) 0.0209(5) Uani 1 1 d . . . . .
C21 C 0.05627(15) 0.56794(16) 0.40642(15) 0.0197(5) Uani 1 1 d . . . . .
H21 H 0.016811 0.529027 0.426172 0.024 Uiso 1 1 calc R U . . .
C22 C 0.14085(15) 0.55068(16) 0.41758(14) 0.0180(5) Uani 1 1 d . . . . .
C23 C 0.16907(17) 0.47185(17) 0.46196(17) 0.0239(5) Uani 1 1 d . . . . .
H23A H 0.120461 0.438602 0.476540 0.036 Uiso 1 1 calc R U . . .
H23B H 0.201130 0.486997 0.512463 0.036 Uiso 1 1 calc R U . . .
H23C H 0.203983 0.438644 0.425772 0.036 Uiso 1 1 calc R U . . .
C24 C -0.06329(16) 0.65833(19) 0.3551(2) 0.0306(6) Uani 1 1 d . . . . .
H24A H -0.082799 0.689680 0.402869 0.046 Uiso 1 1 calc R U . . .
H24B H -0.093468 0.604917 0.350107 0.046 Uiso 1 1 calc R U . . .
H24C H -0.073239 0.691621 0.304690 0.046 Uiso 1 1 calc R U . . .
C25 C 0.23319(17) 0.74570(18) 0.3189(2) 0.0296(6) Uani 1 1 d . . . . .
H25A H 0.203937 0.787121 0.283676 0.044 Uiso 1 1 calc R U . . .
H25B H 0.275180 0.716851 0.286897 0.044 Uiso 1 1 calc R U . . .
H25C H 0.260344 0.774368 0.366273 0.044 Uiso 1 1 calc R U . . .
C26 C 0.31652(16) 0.68469(16) 0.51646(15) 0.0205(5) Uani 1 1 d . . . . .
H26A H 0.337349 0.667383 0.571580 0.031 Uiso 1 1 calc R U . . .
H26B H 0.255679 0.681755 0.513931 0.031 Uiso 1 1 calc R U . . .
H26C H 0.334193 0.742541 0.505655 0.031 Uiso 1 1 calc R U . . .
B1 B 0.29589(16) 0.58891(17) 0.39449(16) 0.0162(5) Uani 1 1 d . . . . .
Br1' Br 1.20700(2) 0.85907(2) 0.61413(2) 0.01984(6) Uani 1 1 d . . . . .
N1' N 0.83622(13) 0.92089(14) 0.54872(12) 0.0193(4) Uani 1 1 d . . . . .
C1' C 1.09169(15) 0.88748(16) 0.58791(16) 0.0195(5) Uani 1 1 d . . . . .
C2' C 1.05501(16) 0.86374(16) 0.51268(15) 0.0213(5) Uani 1 1 d . . . . .
H2' H 1.087041 0.838371 0.471219 0.026 Uiso 1 1 calc R U . . .
C3' C 0.97116(16) 0.87765(16) 0.49917(15) 0.0207(5) Uani 1 1 d . . . . .
H3' H 0.945182 0.859568 0.448553 0.025 Uiso 1 1 calc R U . . .
C4' C 0.92298(15) 0.91790(15) 0.55828(14) 0.0177(5) Uani 1 1 d . . . . .
C5' C 0.96317(15) 0.95125(15) 0.63064(14) 0.0161(4) Uani 1 1 d . . . . .
C6' C 1.04739(15) 0.93055(15) 0.64601(15) 0.0171(4) Uani 1 1 d . . . . .
H6' H 1.074078 0.946417 0.697015 0.020 Uiso 1 1 calc R U . . .
C7' C 0.91617(15) 0.99976(15) 0.69038(14) 0.0153(4) Uani 1 1 d . . . . .
C8' C 0.83012(15) 0.98642(15) 0.69009(14) 0.0165(4) Uani 1 1 d . . . . .
C9' C 0.78378(15) 1.02015(16) 0.75570(15) 0.0190(5) Uani 1 1 d . . . . .
H9' H 0.725765 1.009513 0.756798 0.023 Uiso 1 1 calc R U . . .
C10' C 0.82081(16) 1.06740(16) 0.81703(15) 0.0197(5) Uani 1 1 d . . . . .
H10' H 0.789842 1.084341 0.863097 0.024 Uiso 1 1 calc R U . . .
C11' C 0.90505(15) 1.09127(16) 0.81233(15) 0.0188(5) Uani 1 1 d . . . . .
C12' C 0.94106(18) 1.14972(17) 0.86995(16) 0.0245(5) Uani 1 1 d . . . . .
H12' H 0.909243 1.169145 0.914487 0.029 Uiso 1 1 calc R U . A 1
C13' C 1.02044(18) 1.17846(18) 0.86250(18) 0.0268(6) Uani 1 1 d . . . B 1
H13' H 1.043720 1.216952 0.901869 0.032 Uiso 1 1 calc R U . B 1
C14' C 1.06743(17) 1.15062(17) 0.79611(17) 0.0234(5) Uani 1 1 d . . . B 1
H14' H 1.121863 1.172118 0.789562 0.028 Uiso 1 1 calc R U . B 1
C15' C 1.03528(16) 1.09255(16) 0.74059(15) 0.0202(5) Uani 1 1 d . . . B 1
H15' H 1.068189 1.074526 0.696308 0.024 Uiso 1 1 calc R U . B 1
C16' C 0.95412(14) 1.05883(15) 0.74774(14) 0.0162(4) Uani 1 1 d . . . . .
C17' C 0.68990(15) 0.92156(16) 0.61618(15) 0.0182(5) Uani 1 1 d . . . . .
C18' C 0.66614(15) 0.84189(16) 0.64520(15) 0.0183(5) Uani 1 1 d . . . . .
C19' C 0.58237(15) 0.82449(16) 0.65663(14) 0.0183(5) Uani 1 1 d . . . . .
H19' H 0.566995 0.770939 0.677228 0.022 Uiso 1 1 calc R U . . .
C20' C 0.52085(15) 0.88393(16) 0.63849(15) 0.0185(5) Uani 1 1 d . . . . .
C21' C 0.54438(15) 0.96084(16) 0.60634(15) 0.0198(5) Uani 1 1 d . . . . .
H21' H 0.502919 1.001189 0.591536 0.024 Uiso 1 1 calc R U . . .
C22' C 0.62802(15) 0.98017(16) 0.59528(15) 0.0190(5) Uani 1 1 d . . . . .
C23' C 0.65114(18) 1.06523(18) 0.56121(19) 0.0293(6) Uani 1 1 d . . . . .
H23D H 0.600487 1.097280 0.547513 0.044 Uiso 1 1 calc R U . . .
H23E H 0.682978 1.057639 0.511211 0.044 Uiso 1 1 calc R U . . .
H23F H 0.684948 1.095941 0.602819 0.044 Uiso 1 1 calc R U . . .
C24' C 0.43107(15) 0.86544(17) 0.65394(17) 0.0224(5) Uani 1 1 d . . . . .
H24D H 0.399747 0.918277 0.654947 0.034 Uiso 1 1 calc R U . . .
H24E H 0.426931 0.836706 0.707279 0.034 Uiso 1 1 calc R U . . .
H24F H 0.408067 0.829280 0.609674 0.034 Uiso 1 1 calc R U . . .
C25' C 0.73116(16) 0.77538(17) 0.66334(18) 0.0250(5) Uani 1 1 d . . . . .
H25D H 0.705709 0.727626 0.691229 0.037 Uiso 1 1 calc R U . . .
H25E H 0.775630 0.799029 0.699231 0.037 Uiso 1 1 calc R U . . .
H25F H 0.754365 0.756298 0.611359 0.037 Uiso 1 1 calc R U . . .
C26' C 0.79887(18) 0.8918(2) 0.46989(17) 0.0296(6) Uani 1 1 d . . . . .
H26D H 0.821242 0.924620 0.424464 0.044 Uiso 1 1 calc R U . . .
H26E H 0.738444 0.899111 0.470288 0.044 Uiso 1 1 calc R U . . .
H26F H 0.811922 0.832128 0.462157 0.044 Uiso 1 1 calc R U . . .
B1' B 0.78624(17) 0.94233(18) 0.61610(17) 0.0186(5) Uani 1 1 d . . . . .

loop_
_atom_site_aniso_label
_atom_site_aniso_U_11
_atom_site_aniso_U_22
_atom_site_aniso_U_33
_atom_site_aniso_U_23
_atom_site_aniso_U_13
_atom_site_aniso_U_12
Br1 0.00977(9) 0.01409(11) 0.01949(11) -0.00135(8) -0.00055(7) 0.00046(8)
N1 0.0170(9) 0.0156(10) 0.0152(9) -0.0011(7) 0.0019(7) -0.0010(7)
C1 0.0154(10) 0.0148(11) 0.0183(11) 0.0021(8) 0.0000(8) -0.0013(8)
C2 0.0194(11) 0.0186(12) 0.0175(11) -0.0023(9) -0.0032(9) -0.0024(9)
C3 0.0197(11) 0.0186(12) 0.0143(10) -0.0026(8) 0.0006(8) 0.0002(9)
C4 0.0177(10) 0.0141(11) 0.0128(10) 0.0009(8) 0.0005(8) -0.0001(8)
C5 0.0163(10) 0.0104(10) 0.0139(10) 0.0017(8) -0.0017(8) 0.0008(8)
C6 0.0187(11) 0.0143(11) 0.0146(10) 0.0004(8) 0.0005(8) 0.0027(8)
C7 0.0189(11) 0.0123(10) 0.0124(9) 0.0017(8) -0.0001(8) -0.0002(8)
C8 0.0196(11) 0.0136(11) 0.0147(10) 0.0016(8) -0.0008(8) -0.0013(8)
C9 0.0182(11) 0.0187(12) 0.0166(10) -0.0001(9) -0.0024(8) -0.0013(9)
C10 0.0238(12) 0.0181(12) 0.0179(11) 0.0000(9) -0.0036(9) -0.0035(9)
C11 0.0249(12) 0.0126(11) 0.0152(10) 0.0005(8) 0.0002(9) -0.0031(9)
C12 0.0306(13) 0.0165(12) 0.0181(11) -0.0034(9) 0.0004(10) -0.0033(10)
C13 0.0318(14) 0.0168(12) 0.0242(12) -0.0048(10) 0.0049(11) 0.0019(10)
C14 0.0230(12) 0.0179(12) 0.0235(12) -0.0009(9) 0.0031(10) 0.0024(9)
C15 0.0207(11) 0.0159(11) 0.0186(11) -0.0009(9) 0.0004(9) 0.0007(9)
C16 0.0180(10) 0.0142(11) 0.0139(10) 0.0005(8) 0.0017(8) -0.0008(8)
C17 0.0154(10) 0.0173(11) 0.0169(10) -0.0012(9) 0.0001(8) -0.0006(8)
C18 0.0175(11) 0.0149(11) 0.0226(11) 0.0012(9) 0.0002(9) -0.0028(8)
C19 0.0194(11) 0.0190(12) 0.0219(12) -0.0002(9) -0.0030(9) 0.0015(9)
C20 0.0162(11) 0.0243(13) 0.0222(12) -0.0046(10) -0.0008(9) -0.0007(9)
C21 0.0188(11) 0.0205(12) 0.0199(11) -0.0005(9) 0.0039(9) -0.0034(9)
C22 0.0203(11) 0.0195(12) 0.0142(10) 0.0008(9) 0.0000(9) -0.0026(9)
C23 0.0251(13) 0.0226(13) 0.0239(12) 0.0067(10) 0.0006(10) -0.0025(10)
C24 0.0169(12) 0.0303(15) 0.0445(17) -0.0002(13) -0.0005(11) 0.0031(10)
C25 0.0232(13) 0.0229(14) 0.0424(16) 0.0095(12) -0.0031(12) -0.0065(10)
C26 0.0201(11) 0.0227(13) 0.0188(11) -0.0050(9) 0.0032(9) 0.0011(9)
B1 0.0164(12) 0.0150(12) 0.0173(12) 0.0021(9) 0.0001(9) -0.0011(9)
Br1' 0.01138(10) 0.02466(13) 0.02372(12) -0.00519(9) 0.00413(8) 0.00356(9)
N1' 0.0201(10) 0.0228(11) 0.0148(9) -0.0009(8) -0.0008(8) -0.0046(8)
C1' 0.0150(11) 0.0204(12) 0.0232(12) 0.0006(9) 0.0024(9) 0.0024(9)
C2' 0.0259(12) 0.0204(12) 0.0180(11) -0.0018(9) 0.0074(9) 0.0006(10)
C3' 0.0255(12) 0.0216(12) 0.0151(10) -0.0021(9) 0.0034(9) -0.0042(10)
C4' 0.0215(11) 0.0178(11) 0.0140(10) 0.0014(9) 0.0028(9) -0.0016(9)
C5' 0.0191(11) 0.0143(11) 0.0148(10) 0.0004(8) 0.0010(8) -0.0025(8)
C6' 0.0198(11) 0.0155(11) 0.0159(10) -0.0009(8) 0.0012(9) -0.0016(9)
C7' 0.0194(11) 0.0140(11) 0.0125(10) 0.0019(8) 0.0015(8) 0.0004(8)
C8' 0.0193(11) 0.0157(11) 0.0145(10) 0.0010(8) 0.0013(8) -0.0006(9)
C9' 0.0170(11) 0.0220(12) 0.0181(11) 0.0018(9) 0.0031(9) 0.0008(9)
C10' 0.0232(12) 0.0194(12) 0.0169(11) -0.0026(9) 0.0053(9) 0.0039(9)
C11' 0.0228(12) 0.0178(12) 0.0156(10) -0.0019(9) -0.0007(9) 0.0037(9)
C12' 0.0315(14) 0.0222(13) 0.0196(12) -0.0062(10) -0.0019(10) 0.0054(10)
C13' 0.0296(14) 0.0225(14) 0.0278(13) -0.0093(11) -0.0065(11) 0.0014(11)
C14' 0.0226(12) 0.0201(13) 0.0272(13) -0.0018(10) -0.0044(10) -0.0015(10)
C15' 0.0225(12) 0.0179(12) 0.0201(11) -0.0001(9) -0.0017(9) -0.0001(9)
C16' 0.0186(11) 0.0152(11) 0.0147(10) -0.0004(8) -0.0014(8) 0.0016(8)
C17' 0.0177(11) 0.0209(12) 0.0159(10) -0.0017(9) 0.0001(9) -0.0026(9)
C18' 0.0186(11) 0.0191(12) 0.0173(10) -0.0021(9) 0.0002(9) -0.0018(9)
C19' 0.0199(11) 0.0187(12) 0.0163(10) -0.0005(9) 0.0019(9) -0.0044(9)
C20' 0.0182(11) 0.0216(12) 0.0157(10) -0.0053(9) 0.0005(9) -0.0024(9)
C21' 0.0185(11) 0.0218(12) 0.0188(11) -0.0013(9) -0.0016(9) 0.0019(9)
C22' 0.0222(12) 0.0158(11) 0.0188(11) -0.0008(9) -0.0002(9) -0.0047(9)
C23' 0.0300(14) 0.0205(13) 0.0376(16) 0.0084(11) 0.0039(12) -0.0013(11)
C24' 0.0163(11) 0.0243(13) 0.0265(13) -0.0058(10) 0.0013(9) -0.0022(9)
C25' 0.0214(12) 0.0217(13) 0.0318(14) 0.0061(11) 0.0001(10) 0.0011(10)
C26' 0.0276(14) 0.0424(17) 0.0188(12) -0.0091(12) -0.0011(10) -0.0074(12)
B1' 0.0187(12) 0.0183(13) 0.0190(12) 0.0011(10) 0.0007(10) -0.0027(10)

loop_
_atom_type_symbol
_atom_type_description
_atom_type_scat_dispersion_real
_atom_type_scat_dispersion_imag
_atom_type_scat_source
C C 0.0033 0.0016 'International Tables Vol C Tables 4.2.6.8 and 6.1.1.4'
H H 0.0000 0.0000 'International Tables Vol C Tables 4.2.6.8 and 6.1.1.4'
B B 0.0013 0.0007 'International Tables Vol C Tables 4.2.6.8 and 6.1.1.4'
Br Br -0.2901 2.4595 'International Tables Vol C Tables 4.2.6.8 and 6.1.1.4'
N N 0.0061 0.0033 'International Tables Vol C Tables 4.2.6.8 and 6.1.1.4'

loop_
_geom_angle_atom_site_label_1
_geom_angle_atom_site_label_2
_geom_angle_atom_site_label_3
_geom_angle
_geom_angle_site_symmetry_1
_geom_angle_site_symmetry_3
_geom_angle_publ_flag
C4 N1 C26 116.90(19) . . ?
C4 N1 B1 121.9(2) . . ?
B1 N1 C26 120.4(2) . . ?
C2 C1 Br1 119.34(18) . . ?
C6 C1 Br1 119.23(18) . . ?
C6 C1 C2 121.4(2) . . ?
C1 C2 H2 120.8 . . ?
C3 C2 C1 118.5(2) . . ?
C3 C2 H2 120.8 . . ?
C2 C3 H3 119.3 . . ?
C2 C3 C4 121.5(2) . . ?
C4 C3 H3 119.3 . . ?
N1 C4 C3 120.7(2) . . ?
N1 C4 C5 120.1(2) . . ?
C3 C4 C5 119.1(2) . . ?
C4 C5 C7 120.7(2) . . ?
C6 C5 C4 117.3(2) . . ?
C6 C5 C7 121.6(2) . . ?
C1 C6 C5 121.1(2) . . ?
C1 C6 H6 119.5 . . ?
C5 C6 H6 119.5 . . ?
C8 C7 C5 117.6(2) . . ?
C8 C7 C16 119.9(2) . . ?
C16 C7 C5 122.5(2) . . ?
C7 C8 C9 119.5(2) . . ?
C7 C8 B1 120.4(2) . . ?
C9 C8 B1 120.2(2) . . ?
C8 C9 H9 119.5 . . ?
C10 C9 C8 121.1(2) . . ?
C10 C9 H9 119.5 . . ?
C9 C10 H10 119.7 . . ?
C9 C10 C11 120.7(2) . . ?
C11 C10 H10 119.7 . . ?
C10 C11 C16 119.9(2) . . ?
C12 C11 C10 120.5(2) . . ?
C12 C11 C16 119.6(2) . . ?
C11 C12 H12 119.5 . . ?
C13 C12 C11 121.1(2) . . ?
C13 C12 H12 119.5 . . ?
C12 C13 H13 120.2 . . ?
C12 C13 C14 119.7(2) . . ?
C14 C13 H13 120.2 . . ?
C13 C14 H14 119.8 . . ?
C15 C14 C13 120.4(2) . . ?
C15 C14 H14 119.8 . . ?
C14 C15 H15 119.2 . . ?
C14 C15 C16 121.6(2) . . ?
C16 C15 H15 119.2 . . ?
C11 C16 C7 118.0(2) . . ?
C15 C16 C7 124.8(2) . . ?
C15 C16 C11 117.1(2) . . ?
C18 C17 B1 119.2(2) . . ?
C22 C17 C18 118.5(2) . . ?
C22 C17 B1 122.2(2) . . ?
C17 C18 C25 120.2(2) . . ?
C19 C18 C17 120.2(2) . . ?
C19 C18 C25 119.6(2) . . ?
C18 C19 H19 119.3 . . ?
C20 C19 C18 121.4(2) . . ?
C20 C19 H19 119.3 . . ?
C19 C20 C21 118.6(2) . . ?
C19 C20 C24 121.0(2) . . ?
C21 C20 C24 120.5(2) . . ?
C20 C21 H21 119.3 . . ?
C20 C21 C22 121.3(2) . . ?
C22 C21 H21 119.3 . . ?
C17 C22 C23 119.9(2) . . ?
C21 C22 C17 120.0(2) . . ?
C21 C22 C23 120.1(2) . . ?
C22 C23 H23A 109.5 . . ?
C22 C23 H23B 109.5 . . ?
C22 C23 H23C 109.5 . . ?
H23A C23 H23B 109.5 . . ?
H23A C23 H23C 109.5 . . ?
H23B C23 H23C 109.5 . . ?
C20 C24 H24A 109.5 . . ?
C20 C24 H24B 109.5 . . ?
C20 C24 H24C 109.5 . . ?
H24A C24 H24B 109.5 . . ?
H24A C24 H24C 109.5 . . ?
H24B C24 H24C 109.5 . . ?
C18 C25 H25A 109.5 . . ?
C18 C25 H25B 109.5 . . ?
C18 C25 H25C 109.5 . . ?
H25A C25 H25B 109.5 . . ?
H25A C25 H25C 109.5 . . ?
H25B C25 H25C 109.5 . . ?
N1 C26 H26A 109.5 . . ?
N1 C26 H26B 109.5 . . ?
N1 C26 H26C 109.5 . . ?
H26A C26 H26B 109.5 . . ?
H26A C26 H26C 109.5 . . ?
H26B C26 H26C 109.5 . . ?
N1 B1 C8 116.2(2) . . ?
N1 B1 C17 122.0(2) . . ?
C8 B1 C17 121.7(2) . . ?
C4' N1' C26' 117.5(2) . . ?
C4' N1' B1' 121.0(2) . . ?
B1' N1' C26' 121.2(2) . . ?
C2' C1' Br1' 120.14(18) . . ?
C6' C1' Br1' 118.66(19) . . ?
C6' C1' C2' 121.2(2) . . ?
C1' C2' H2' 120.7 . . ?
C3' C2' C1' 118.7(2) . . ?
C3' C2' H2' 120.7 . . ?
C2' C3' H3' 119.1 . . ?
C2' C3' C4' 121.8(2) . . ?
C4' C3' H3' 119.1 . . ?
N1' C4' C3' 120.9(2) . . ?
N1' C4' C5' 120.1(2) . . ?
C3' C4' C5' 118.9(2) . . ?
C4' C5' C7' 120.6(2) . . ?
C6' C5' C4' 117.7(2) . . ?
C6' C5' C7' 121.5(2) . . ?
C1' C6' C5' 120.9(2) . . ?
C1' C6' H6' 119.6 . . ?
C5' C6' H6' 119.6 . . ?
C8' C7' C5' 116.8(2) . . ?
C8' C7' C16' 119.8(2) . . ?
C16' C7' C5' 123.3(2) . . ?
C7' C8' C9' 119.0(2) . . ?
C7' C8' B1' 119.9(2) . . ?
C9' C8' B1' 120.9(2) . . ?
C8' C9' H9' 119.3 . . ?
C10' C9' C8' 121.5(2) . . ?
C10' C9' H9' 119.3 . . ?
C9' C10' H10' 119.9 . . ?
C9' C10' C11' 120.3(2) . . ?
C11' C10' H10' 119.9 . . ?
C10' C11' C12' 120.6(2) . . ?
C10' C11' C16' 120.0(2) . . ?
C12' C11' C16' 119.4(2) . . ?
C11' C12' H12' 119.3 . . ?
C13' C12' C11' 121.4(2) . . ?
C13' C12' H12' 119.3 . . ?
C12' C13' H13' 120.2 . . ?
C12' C13' C14' 119.5(2) . . ?
C14' C13' H13' 120.2 . . ?
C13' C14' H14' 119.7 . . ?
C15' C14' C13' 120.6(3) . . ?
C15' C14' H14' 119.7 . . ?
C14' C15' H15' 119.1 . . ?
C14' C15' C16' 121.7(2) . . ?
C16' C15' H15' 119.1 . . ?
C11' C16' C7' 118.2(2) . . ?
C15' C16' C7' 124.3(2) . . ?
C15' C16' C11' 117.2(2) . . ?
C18' C17' B1' 117.7(2) . . ?
C22' C17' C18' 118.7(2) . . ?
C22' C17' B1' 123.4(2) . . ?
C17' C18' C25' 120.0(2) . . ?
C19' C18' C17' 119.9(2) . . ?
C19' C18' C25' 120.2(2) . . ?
C18' C19' H19' 119.3 . . ?
C20' C19' C18' 121.4(2) . . ?
C20' C19' H19' 119.3 . . ?
C19' C20' C24' 120.9(2) . . ?
C21' C20' C19' 118.4(2) . . ?
C21' C20' C24' 120.8(2) . . ?
C20' C21' H21' 119.4 . . ?
C20' C21' C22' 121.3(2) . . ?
C22' C21' H21' 119.4 . . ?
C17' C22' C21' 120.3(2) . . ?
C17' C22' C23' 120.1(2) . . ?
C21' C22' C23' 119.6(2) . . ?
C22' C23' H23D 109.5 . . ?
C22' C23' H23E 109.5 . . ?
C22' C23' H23F 109.5 . . ?
H23D C23' H23E 109.5 . . ?
H23D C23' H23F 109.5 . . ?
H23E C23' H23F 109.5 . . ?
C20' C24' H24D 109.5 . . ?
C20' C24' H24E 109.5 . . ?
C20' C24' H24F 109.5 . . ?
H24D C24' H24E 109.5 . . ?
H24D C24' H24F 109.5 . . ?
H24E C24' H24F 109.5 . . ?
C18' C25' H25D 109.5 . . ?
C18' C25' H25E 109.5 . . ?
C18' C25' H25F 109.5 . . ?
H25D C25' H25E 109.5 . . ?
H25D C25' H25F 109.5 . . ?
H25E C25' H25F 109.5 . . ?
N1' C26' H26D 109.5 . . ?
N1' C26' H26E 109.5 . . ?
N1' C26' H26F 109.5 . . ?
H26D C26' H26E 109.5 . . ?
H26D C26' H26F 109.5 . . ?
H26E C26' H26F 109.5 . . ?
N1' B1' C8' 116.7(2) . . ?
N1' B1' C17' 122.2(2) . . ?
C8' B1' C17' 121.1(2) . . ?

loop_
_geom_bond_atom_site_label_1
_geom_bond_atom_site_label_2
_geom_bond_distance
_geom_bond_site_symmetry_2
_geom_bond_publ_flag
Br1 C1 1.955(2) . ?
N1 C4 1.404(3) . ?
N1 C26 1.463(3) . ?
N1 B1 1.421(3) . ?
C1 C2 1.386(3) . ?
C1 C6 1.375(3) . ?
C2 H2 0.9500 . ?
C2 C3 1.385(3) . ?
C3 H3 0.9500 . ?
C3 C4 1.407(3) . ?
C4 C5 1.422(3) . ?
C5 C6 1.411(3) . ?
C5 C7 1.469(3) . ?
C6 H6 0.9500 . ?
C7 C8 1.395(3) . ?
C7 C16 1.448(3) . ?
C8 C9 1.424(3) . ?
C8 B1 1.549(4) . ?
C9 H9 0.9500 . ?
C9 C10 1.360(3) . ?
C10 H10 0.9500 . ?
C10 C11 1.420(3) . ?
C11 C12 1.419(3) . ?
C11 C16 1.423(3) . ?
C12 H12 0.9500 . ?
C12 C13 1.363(4) . ?
C13 H13 0.9500 . ?
C13 C14 1.403(4) . ?
C14 H14 0.9500 . ?
C14 C15 1.376(3) . ?
C15 H15 0.9500 . ?
C15 C16 1.416(3) . ?
C17 C18 1.408(3) . ?
C17 C22 1.406(3) . ?
C17 B1 1.573(3) . ?
C18 C19 1.390(3) . ?
C18 C25 1.513(3) . ?
C19 H19 0.9500 . ?
C19 C20 1.386(4) . ?
C20 C21 1.392(4) . ?
C20 C24 1.508(4) . ?
C21 H21 0.9500 . ?
C21 C22 1.394(3) . ?
C22 C23 1.506(4) . ?
C23 H23A 0.9800 . ?
C23 H23B 0.9800 . ?
C23 H23C 0.9800 . ?
C24 H24A 0.9800 . ?
C24 H24B 0.9800 . ?
C24 H24C 0.9800 . ?
C25 H25A 0.9800 . ?
C25 H25B 0.9800 . ?
C25 H25C 0.9800 . ?
C26 H26A 0.9800 . ?
C26 H26B 0.9800 . ?
C26 H26C 0.9800 . ?
Br1' C1' 1.942(2) . ?
N1' C4' 1.401(3) . ?
N1' C26' 1.464(3) . ?
N1' B1' 1.419(3) . ?
C1' C2' 1.385(4) . ?
C1' C6' 1.381(3) . ?
C2' H2' 0.9500 . ?
C2' C3' 1.378(4) . ?
C3' H3' 0.9500 . ?
C3' C4' 1.406(3) . ?
C4' C5' 1.419(3) . ?
C5' C6' 1.409(3) . ?
C5' C7' 1.467(3) . ?
C6' H6' 0.9500 . ?
C7' C8' 1.401(3) . ?
C7' C16' 1.440(3) . ?
C8' C9' 1.423(3) . ?
C8' B1' 1.536(4) . ?
C9' H9' 0.9500 . ?
C9' C10' 1.364(4) . ?
C10' H10' 0.9500 . ?
C10' C11' 1.413(3) . ?
C11' C12' 1.424(4) . ?
C11' C16' 1.428(3) . ?
C12' H12' 0.9500 . ?
C12' C13' 1.367(4) . ?
C13' H13' 0.9500 . ?
C13' C14' 1.406(4) . ?
C14' H14' 0.9500 . ?
C14' C15' 1.375(4) . ?
C15' H15' 0.9500 . ?
C15' C16' 1.421(3) . ?
C17' C18' 1.408(3) . ?
C17' C22' 1.397(4) . ?
C17' B1' 1.586(4) . ?
C18' C19' 1.395(3) . ?
C18' C25' 1.509(4) . ?
C19' H19' 0.9500 . ?
C19' C20' 1.392(4) . ?
C20' C21' 1.386(4) . ?
C20' C24' 1.505(3) . ?
C21' H21' 0.9500 . ?
C21' C22' 1.399(3) . ?
C22' C23' 1.511(4) . ?
C23' H23D 0.9800 . ?
C23' H23E 0.9800 . ?
C23' H23F 0.9800 . ?
C24' H24D 0.9800 . ?
C24' H24E 0.9800 . ?
C24' H24F 0.9800 . ?
C25' H25D 0.9800 . ?
C25' H25E 0.9800 . ?
C25' H25F 0.9800 . ?
C26' H26D 0.9800 . ?
C26' H26E 0.9800 . ?
C26' H26F 0.9800 . ?

loop_
_geom_torsion_atom_site_label_1
_geom_torsion_atom_site_label_2
_geom_torsion_atom_site_label_3
_geom_torsion_atom_site_label_4
_geom_torsion
_geom_torsion_site_symmetry_1
_geom_torsion_site_symmetry_2
_geom_torsion_site_symmetry_3
_geom_torsion_site_symmetry_4
_geom_torsion_publ_flag
Br1 C1 C2 C3 172.46(18) . . . . ?
Br1 C1 C6 C5 -178.21(17) . . . . ?
N1 C4 C5 C6 165.0(2) . . . . ?
N1 C4 C5 C7 -8.5(3) . . . . ?
C1 C2 C3 C4 2.8(4) . . . . ?
C2 C1 C6 C5 0.6(4) . . . . ?
C2 C3 C4 N1 -170.4(2) . . . . ?
C2 C3 C4 C5 6.3(4) . . . . ?
C3 C4 C5 C6 -11.7(3) . . . . ?
C3 C4 C5 C7 174.7(2) . . . . ?
C4 N1 B1 C8 13.2(3) . . . . ?
C4 N1 B1 C17 -165.4(2) . . . . ?
C4 C5 C6 C1 8.5(3) . . . . ?
C4 C5 C7 C8 18.8(3) . . . . ?
C4 C5 C7 C16 -163.2(2) . . . . ?
C5 C7 C8 C9 169.1(2) . . . . ?
C5 C7 C8 B1 -13.0(3) . . . . ?
C5 C7 C16 C11 -166.0(2) . . . . ?
C5 C7 C16 C15 17.9(4) . . . . ?
C6 C1 C2 C3 -6.4(4) . . . . ?
C6 C5 C7 C8 -154.5(2) . . . . ?
C6 C5 C7 C16 23.5(3) . . . . ?
C7 C5 C6 C1 -178.0(2) . . . . ?
C7 C8 C9 C10 0.1(4) . . . . ?
C7 C8 B1 N1 -2.3(3) . . . . ?
C7 C8 B1 C17 176.3(2) . . . . ?
C8 C7 C16 C11 11.9(3) . . . . ?
C8 C7 C16 C15 -164.2(2) . . . . ?
C8 C9 C10 C11 5.5(4) . . . . ?
C9 C8 B1 N1 175.6(2) . . . . ?
C9 C8 B1 C17 -5.8(3) . . . . ?
C9 C10 C11 C12 175.7(2) . . . . ?
C9 C10 C11 C16 -2.2(4) . . . . ?
C10 C11 C12 C13 -173.5(2) . . . . ?
C10 C11 C16 C7 -6.4(3) . . . . ?
C10 C11 C16 C15 170.0(2) . . . . ?
C11 C12 C13 C14 1.3(4) . . . . ?
C12 C11 C16 C7 175.7(2) . . . . ?
C12 C11 C16 C15 -7.9(3) . . . . ?
C12 C13 C14 C15 -3.2(4) . . . . ?
C13 C14 C15 C16 -0.6(4) . . . . ?
C14 C15 C16 C7 -177.7(2) . . . . ?
C14 C15 C16 C11 6.1(3) . . . . ?
C16 C7 C8 C9 -8.9(3) . . . . ?
C16 C7 C8 B1 169.0(2) . . . . ?
C16 C11 C12 C13 4.4(4) . . . . ?
C17 C18 C19 C20 0.4(4) . . . . ?
C18 C17 C22 C21 0.6(4) . . . . ?
C18 C17 C22 C23 -178.2(2) . . . . ?
C18 C17 B1 N1 78.7(3) . . . . ?
C18 C17 B1 C8 -99.9(3) . . . . ?
C18 C19 C20 C21 0.2(4) . . . . ?
C18 C19 C20 C24 180.0(2) . . . . ?
C19 C20 C21 C22 -0.5(4) . . . . ?
C20 C21 C22 C17 0.1(4) . . . . ?
C20 C21 C22 C23 178.9(2) . . . . ?
C22 C17 C18 C19 -0.8(4) . . . . ?
C22 C17 C18 C25 179.1(2) . . . . ?
C22 C17 B1 N1 -104.8(3) . . . . ?
C22 C17 B1 C8 76.6(3) . . . . ?
C24 C20 C21 C22 179.7(2) . . . . ?
C25 C18 C19 C20 -179.5(2) . . . . ?
C26 N1 C4 C3 -1.3(3) . . . . ?
C26 N1 C4 C5 -178.0(2) . . . . ?
C26 N1 B1 C8 -177.2(2) . . . . ?
C26 N1 B1 C17 4.1(3) . . . . ?
B1 N1 C4 C3 168.6(2) . . . . ?
B1 N1 C4 C5 -8.1(3) . . . . ?
B1 C8 C9 C10 -177.8(2) . . . . ?
B1 C17 C18 C19 175.8(2) . . . . ?
B1 C17 C18 C25 -4.3(4) . . . . ?
B1 C17 C22 C21 -175.9(2) . . . . ?
B1 C17 C22 C23 5.3(4) . . . . ?
Br1' C1' C2' C3' 173.84(19) . . . . ?
Br1' C1' C6' C5' -178.81(18) . . . . ?
N1' C4' C5' C6' 166.2(2) . . . . ?
N1' C4' C5' C7' -8.8(3) . . . . ?
C1' C2' C3' C4' 2.4(4) . . . . ?
C2' C1' C6' C5' 0.4(4) . . . . ?
C2' C3' C4' N1' -170.9(2) . . . . ?
C2' C3' C4' C5' 5.4(4) . . . . ?
C3' C4' C5' C6' -10.0(3) . . . . ?
C3' C4' C5' C7' 174.9(2) . . . . ?
C4' N1' B1' C8' 17.5(4) . . . . ?
C4' N1' B1' C17' -162.0(2) . . . . ?
C4' C5' C6' C1' 7.3(4) . . . . ?
C4' C5' C7' C8' 22.4(3) . . . . ?
C4' C5' C7' C16' -157.6(2) . . . . ?
C5' C7' C8' C9' 169.1(2) . . . . ?
C5' C7' C8' B1' -15.9(3) . . . . ?
C5' C7' C16' C11' -169.2(2) . . . . ?
C5' C7' C16' C15' 16.2(4) . . . . ?
C6' C1' C2' C3' -5.3(4) . . . . ?
C6' C5' C7' C8' -152.5(2) . . . . ?
C6' C5' C7' C16' 27.5(3) . . . . ?
C7' C5' C6' C1' -177.6(2) . . . . ?
C7' C8' C9' C10' 2.3(4) . . . . ?
C7' C8' B1' N1' -3.1(4) . . . . ?
C7' C8' B1' C17' 176.4(2) . . . . ?
C8' C7' C16' C11' 10.7(3) . . . . ?
C8' C7' C16' C15' -163.9(2) . . . . ?
C8' C9' C10' C11' 6.5(4) . . . . ?
C9' C8' B1' N1' 171.8(2) . . . . ?
C9' C8' B1' C17' -8.7(4) . . . . ?
C9' C10' C11' C12' 171.5(2) . . . . ?
C9' C10' C11' C16' -6.4(4) . . . . ?
C10' C11' C12' C13' -174.9(3) . . . . ?
C10' C11' C16' C7' -2.1(3) . . . . ?
C10' C11' C16' C15' 172.9(2) . . . . ?
C11' C12' C13' C14' 0.7(4) . . . . ?
C12' C11' C16' C7' 179.9(2) . . . . ?
C12' C11' C16' C15' -5.1(3) . . . . ?
C12' C13' C14' C15' -2.4(4) . . . . ?
C13' C14' C15' C16' 0.2(4) . . . . ?
C14' C15' C16' C7' 178.2(2) . . . . ?
C14' C15' C16' C11' 3.5(4) . . . . ?
C16' C7' C8' C9' -10.9(3) . . . . ?
C16' C7' C8' B1' 164.1(2) . . . . ?
C16' C11' C12' C13' 3.1(4) . . . . ?
C17' C18' C19' C20' 1.2(4) . . . . ?
C18' C17' C22' C21' 2.6(4) . . . . ?
C18' C17' C22' C23' -177.9(2) . . . . ?
C18' C17' B1' N1' 87.0(3) . . . . ?
C18' C17' B1' C8' -92.5(3) . . . . ?
C18' C19' C20' C21' 1.8(4) . . . . ?
C18' C19' C20' C24' -177.8(2) . . . . ?
C19' C20' C21' C22' -2.5(4) . . . . ?
C20' C21' C22' C17' 0.4(4) . . . . ?
C20' C21' C22' C23' -179.1(2) . . . . ?
C22' C17' C18' C19' -3.3(4) . . . . ?
C22' C17' C18' C25' 176.3(2) . . . . ?
C22' C17' B1' N1' -98.2(3) . . . . ?
C22' C17' B1' C8' 82.3(3) . . . . ?
C24' C20' C21' C22' 177.0(2) . . . . ?
C25' C18' C19' C20' -178.4(2) . . . . ?
C26' N1' C4' C3' -8.7(4) . . . . ?
C26' N1' C4' C5' 175.1(2) . . . . ?
C26' N1' B1' C8' -169.7(2) . . . . ?
C26' N1' B1' C17' 10.8(4) . . . . ?
B1' N1' C4' C3' 164.4(2) . . . . ?
B1' N1' C4' C5' -11.8(4) . . . . ?
B1' C8' C9' C10' -172.7(2) . . . . ?
B1' C17' C18' C19' 171.7(2) . . . . ?
B1' C17' C18' C25' -8.7(3) . . . . ?
B1' C17' C22' C21' -172.2(2) . . . . ?
B1' C17' C22' C23' 7.3(4) . . . . ?
